data_2310137
loop_
_publ_author_name
'L\"ubben, Jens'
'Volkmann, Christian'
'Grabowsky, Simon'
'Edwards, Alison'
'Morgenroth, Wolfgang'
'Fabbiani, Francesca P. A.'
'Sheldrick, George M.'
'Dittrich, Birger'

_publ_section_title
;
 On the temperature dependence of H-<i>U</i>~iso~ in the riding hydrogen
 model
;
_journal_issue 4
_journal_name_full 'Acta Crystallographica Section A'
_journal_page_first 309
_journal_page_last 316
_journal_paper_doi 10.1107/S2053273314010626
_journal_volume 70
_journal_year 2014
_chemical_absolute_configuration syn
_chemical_formula_moiety 'C7 H11 N O4,H2 O'
_chemical_formula_sum 'C7 H13 N O5'
_chemical_formula_weight 191.18
_space_group_crystal_system orthorhombic
_space_group_IT_number 19
_space_group_name_Hall 'P 2ac 2ab'
_space_group_name_H-M_alt 'P 21 21 21'
_symmetry_space_group_name_Hall 'P 2ac 2ab'
_symmetry_space_group_name_H-M 'P 21 21 21'
_atom_type_scat_source 'Dittrich et al, (2013)'
_audit_conform_dict_location ftp://ftp.iucr.org/pub/cif_core.dic
_audit_conform_dict_name cif_core.dic
_audit_conform_dict_version 2.3
_audit_creation_date '04-Mar-03 T18:35:11-00:00'
_audit_creation_method 'XD routine XDCIF'
_cell_angle_alpha 90
_cell_angle_beta 90
_cell_angle_gamma 90
_cell_formula_units_Z 4
_cell_length_a 10.0123(2)
_cell_length_b 9.2556(2)
_cell_length_c 10.2441(2)
_cell_measurement_reflns_used 9593
_cell_measurement_temperature 250(2)
_cell_measurement_theta_max 36.2492
_cell_measurement_theta_min 2.8384
_cell_volume 949.32(3)
_computing_molecular_graphics 'H"ubschle, (2011)'
_computing_publication_material 'L"ubben, (to be published)'
_computing_structure_refinement
;
Dittrich et al, (2013)
Volkov et al, (2006)
;
_diffrn_ambient_temperature 250(2)
_diffrn_detector_area_resol_mean 16.0009
_diffrn_measured_fraction_theta_full 1.000
_diffrn_measured_fraction_theta_max 0.980
_diffrn_measurement_details
;
  1 omega   -4.00   20.00   1.0000   25.0000
omega____ theta____ kappa____ phi______ omega'___ theta'___ frames
    -      -32.7920 -124.0000  248.0000    0.0000    0.0000 24

  2 omega -100.00  -51.00   1.0000   25.0000
omega____ theta____ kappa____ phi______ omega'___ theta'___ frames
    -      -32.7920  -75.0000  240.0000    0.0000    0.0000 49

  3 omega -101.00  -56.00   1.0000   25.0000
omega____ theta____ kappa____ phi______ omega'___ theta'___ frames
    -      -32.7920  -45.0000  240.0000    0.0000    0.0000 45

  4 omega  -34.00   15.00   1.0000   25.0000
omega____ theta____ kappa____ phi______ omega'___ theta'___ frames
    -      -32.7920  111.0000  151.0000    0.0000    0.0000 49

  5 omega    6.00   51.00   1.0000   25.0000
omega____ theta____ kappa____ phi______ omega'___ theta'___ frames
    -       33.7295  -45.0000  240.0000    0.0000    0.0000 45

  6 omega   -5.00   26.00   1.0000   25.0000
omega____ theta____ kappa____ phi______ omega'___ theta'___ frames
    -       33.7295   98.0000 -108.0000    0.0000    0.0000 31

  7 omega  -12.00   15.00   1.0000   25.0000
omega____ theta____ kappa____ phi______ omega'___ theta'___ frames
    -       33.7295  111.0000  122.0000    0.0000    0.0000 27

  8 omega    8.00   57.00   1.0000   25.0000
omega____ theta____ kappa____ phi______ omega'___ theta'___ frames
    -       33.7295   75.0000    0.0000    0.0000    0.0000 49

  9 omega   57.00  102.00   1.0000   25.0000
omega____ theta____ kappa____ phi______ omega'___ theta'___ frames
    -       33.7295   45.0000  120.0000    0.0000    0.0000 45

 10 omega   53.00  101.00   1.0000   25.0000
omega____ theta____ kappa____ phi______ omega'___ theta'___ frames
    -       33.7295   75.0000  240.0000    0.0000    0.0000 48

 11 omega  -15.00   34.00   1.0000   25.0000
omega____ theta____ kappa____ phi______ omega'___ theta'___ frames
    -       33.7295 -111.0000   57.0000    0.0000    0.0000 49

 12 phi    -92.00  -28.00   1.0000   25.0000
omega____ theta____ kappa____ phi______ omega'___ theta'___ frames
 -40.0000  -32.7920    0.0000     -        0.0000    0.0000 64

 13 phi    -62.00    2.00   1.0000   25.0000
omega____ theta____ kappa____ phi______ omega'___ theta'___ frames
 -40.0000  -32.7920    0.0000     -        0.0000    0.0000 64

 14 phi     28.00   92.00   1.0000   25.0000
omega____ theta____ kappa____ phi______ omega'___ theta'___ frames
 -40.0000  -32.7920    0.0000     -        0.0000    0.0000 64

 15 phi     -2.00   30.00   1.0000   25.0000
omega____ theta____ kappa____ phi______ omega'___ theta'___ frames
 -40.0000  -32.7920    0.0000     -        0.0000    0.0000 32

;
_diffrn_radiation_monochromator graphite
_diffrn_radiation_source 'Enhance (Mo) X-ray Source'
_diffrn_radiation_type 'Mo K\a'
_diffrn_radiation_wavelength 0.7107
_diffrn_reflns_av_R_equivalents 0.0202
_diffrn_reflns_av_sigmaI/netI 0.0452
_diffrn_reflns_limit_h_max 15
_diffrn_reflns_limit_h_min -15
_diffrn_reflns_limit_k_max 16
_diffrn_reflns_limit_k_min -16
_diffrn_reflns_limit_l_max 16
_diffrn_reflns_limit_l_min -15
_diffrn_reflns_number 17876
_diffrn_reflns_theta_full 25.242
_diffrn_reflns_theta_max 36.2492
_diffrn_reflns_theta_min 2.8384
_exptl_absorpt_coefficient_mu 0.114
_exptl_absorpt_correction_T_max 0.989
_exptl_absorpt_correction_T_min 0.956
_exptl_absorpt_correction_type analytical
_exptl_absorpt_process_details
;
CrysAlis RED, Oxford Diffraction Ltd.,
Version 1.171.32.5 (release 08-05-2007 CrysAlis171 .NET)
(compiled May  8 2007,13:10:02)
Analytical numeric absorption correction using a multifaceted crystal
model based on expressions derived by R.C. Clark & J.S. Reid.
(Clark, R. C. & Reid, J. S. (1995). Acta Cryst. A51, 887-897)
;
_exptl_crystal_density_diffrn 1.3377
_exptl_crystal_F_000 408.0
_exptl_crystal_size_max 0.5423
_exptl_crystal_size_mid 0.2748
_exptl_crystal_size_min 0.1370
_refine_diff_density_max 0.159
_refine_diff_density_min -0.121
_refine_diff_density_rms 0.029
_refine_ls_extinction_method none
_refine_ls_goodness_of_fit_ref 3.837
_refine_ls_matrix_type full
_refine_ls_number_parameters 131
_refine_ls_number_reflns 3245
_refine_ls_number_restraints 0
_refine_ls_R_factor_all 0.047
_refine_ls_R_factor_gt 0.025
_refine_ls_shift/su_max 0
_refine_ls_structure_factor_coef Fsqd
_refine_ls_weighting_details
;
calc w2 = q/[s^2^(Fo^2^) + (0.04 
P)^2^ + 0.08 P + 0.00 
+ 0.00 sin(th)] where P = 
(0.3333 Fo^2^ + 0.6667 Fc^2^) q 
= 1.0 
;
_refine_ls_weighting_scheme calc
_refine_ls_wR_factor_ref 0.063
_reflns_number_gt 3245
_reflns_number_total 4420
_reflns_threshold_expression 'I > 2\s(I)'
_cod_data_source_file kx5033sup1.cf
_cod_data_source_block 250K
_cod_depositor_comments
;Adding full bibliography for 2310130--2310141.cif.

The following automatic conversions were performed:

data name '_iucr_refine_instruction_details' was replaced with
'_iucr_refine_instructions_details' as specified in the replacement
file 'data/replacement-values/replacement_tags.lst'.

Automatic conversion script
Id: cif_correct_tags 9268 2022-04-12 08:56:07Z antanas 
;
_cod_database_code 2310137

loop_
_publ_contact_author
'Jens L\"ubben'
'Birger Dittrich'

loop_
_space_group_symop_operation_xyz
'x, y, z'
'-x+1/2, -y, z+1/2'
'x+1/2, -y+1/2, -z'
'-x, y+1/2, -z+1/2'

loop_
_atom_local_axes_atom0
_atom_local_axes_ax1
_atom_local_axes_atom1
_atom_local_axes_atom2
_atom_local_axes_ax2
C(1) Z O(1) O(2) Y
C(1) X O(2) H(1) Y
C(6) Z O(3) N(1) X
C(4) X O(4) H(2) Y
DUM1 Z O(5) H(13) Y
C(6) X N(1) C(2) Y
O(1) X C(1) O(2) Y
N(1) X C(2) H(3) Y
DUM2 Z C(3) C(4) Y
O(4) X C(4) C(3) Y
N(1) X C(5) C(4) Y
O(3) X C(6) N(1) Y
C(6) Z C(7) H(11) X
O(2) Z H(1) C(1) Y
O(4) Z H(2) C(4) Y
C(2) Z H(3) N(1) Y
C(3) Z H(4) C(4) Y
C(3) Z H(5) C(4) Y
C(4) Z H(6) O(4) Y
C(5) Z H(7) N(1) Y
C(5) Z H(8) N(1) Y
C(7) Z H(9) C(6) Y
C(7) Z H(10) C(6) Y
C(7) Z H(11) C(6) Y
O(5) Z H(12) H(13) Y
O(5) Z H(13) H(12) Y

loop_
_atom_site_label
_atom_site_type_symbol
_atom_site_fract_x
_atom_site_fract_y
_atom_site_fract_z
_atom_site_U_iso_or_equiv
_atom_site_adp_type
_atom_site_occupancy
_atom_site_symmetry_multiplicity
O(1) O 0.58066(6) 1.11426(7) 0.76704(6) 0.038 Uani 1 4
O(2) O 0.79194(6) 1.11883(7) 0.83443(6) 0.031 Uani 1 4
O(3) O 0.84014(6) 1.20456(7) 0.54572(6) 0.035 Uani 1 4
O(4) O 0.78372(7) 0.69571(6) 0.51116(6) 0.032 Uani 1 4
O(5) O 0.89806(9) 0.46008(7) 0.42897(9) 0.055 Uani 1 4
N(1) N 0.87566(6) 0.97841(7) 0.61151(6) 0.025 Uani 1 4
C(1) C 0.69641(7) 1.07661(8) 0.75633(7) 0.025 Uani 1 4
C(2) C 0.73784(7) 0.96612(8) 0.65492(7) 0.023 Uani 1 4
C(3) C 0.73091(10) 0.81237(9) 0.71204(8) 0.034 Uani 1 4
C(4) C 0.83730(10) 0.73126(9) 0.63539(8) 0.032 Uani 1 4
C(5) C 0.94910(9) 0.84218(9) 0.62370(9) 0.034 Uani 1 4
C(6) C 0.91761(7) 1.10078(8) 0.55487(8) 0.026 Uani 1 4
C(7) C 1.05839(8) 1.10739(11) 0.50476(11) 0.04 Uani 1 4
H(1) H 0.75708 1.18614 0.89717 0.049(4) Uiso 1 4
H(2) H 0.82994 0.61333 0.47629 0.045(3) Uiso 1 4
H(3) H 0.67084 0.97374 0.56997 0.026(2) Uiso 1 4
H(4) H 0.75341 0.81240 0.81652 0.054(4) Uiso 1 4
H(5) H 0.63226 0.76452 0.69677 0.060(4) Uiso 1 4
H(6) H 0.87052 0.63421 0.68784 0.042(3) Uiso 1 4
H(7) H 1.01305 0.84189 0.71094 0.060(4) Uiso 1 4
H(8) H 1.01093 0.82145 0.53702 0.052(4) Uiso 1 4
H(9) H 1.12588 1.06287 0.57812 0.088(5) Uiso 1 4
H(10) H 1.08548 1.21946 0.48490 0.100(6) Uiso 1 4
H(11) H 1.06623 1.04434 0.41506 0.108(7) Uiso 1 4
H(12) H 0.87933 0.37091 0.47356 0.065(4) Uiso 1 4
H(13) H 0.95712 0.44217 0.35672 0.061(4) Uiso 1 4

loop_
_atom_site_aniso_label
_atom_site_aniso_U_11
_atom_site_aniso_U_22
_atom_site_aniso_U_33
_atom_site_aniso_U_23
_atom_site_aniso_U_13
_atom_site_aniso_U_12
O(1) 0.0267(3) 0.0484(4) 0.0379(3) -0.0149(3) -0.0011(2) 0.0093(3)
O(2) 0.0298(3) 0.0366(3) 0.0277(3) -0.0059(2) -0.0015(2) 0.0005(2)
O(3) 0.0352(3) 0.0280(3) 0.0429(3) 0.0098(2) 0.0061(3) 0.0028(2)
O(4) 0.0457(3) 0.0225(2) 0.0292(3) 0.0002(2) 0.0004(2) 0.0040(2)
O(5) 0.0685(5) 0.0244(3) 0.0723(5) -0.0007(3) 0.0380(4) 0.0040(3)
N(1) 0.0242(3) 0.0232(3) 0.0272(3) 0.0002(2) 0.0033(2) 0.0022(2)
C(1) 0.0245(3) 0.0263(3) 0.0229(3) -0.0009(3) 0.0011(2) 0.0021(3)
C(2) 0.0256(3) 0.0226(3) 0.0215(3) -0.0005(2) 0.0028(2) -0.0008(2)
C(3) 0.0497(4) 0.0244(3) 0.0282(4) 0.0025(3) 0.0112(3) -0.0026(3)
C(4) 0.0458(4) 0.0228(3) 0.0273(4) 0.0040(3) 0.0004(3) 0.0061(3)
C(5) 0.0315(4) 0.0302(4) 0.0408(4) -0.0004(3) -0.0034(3) 0.0091(3)
C(6) 0.0243(3) 0.0270(3) 0.0268(3) 0.0007(3) 0.0027(3) -0.0005(3)
C(7) 0.0257(3) 0.0478(5) 0.0478(5) -0.0015(4) 0.0081(4) -0.0081(4)

loop_
_geom_angle_atom_site_label_1
_geom_angle_atom_site_label_2
_geom_angle_atom_site_label_3
_geom_angle
_geom_angle_site_symmetry_1
_geom_angle_site_symmetry_2
_geom_angle_site_symmetry_3
_geom_angle_publ_flag
C(2) N(1) C(5) 112.51(6) 1_555 1_555 1_555 yes
C(2) N(1) C(6) 119.73(6) 1_555 1_555 1_555 yes
C(5) N(1) C(6) 127.37(6) 1_555 1_555 1_555 yes
O(1) C(1) O(2) 123.85(7) 1_555 1_555 1_555 yes
O(1) C(1) C(2) 121.09(7) 1_555 1_555 1_555 yes
O(2) C(1) C(2) 114.90(6) 1_555 1_555 1_555 yes
N(1) C(2) C(1) 114.61(6) 1_555 1_555 1_555 yes
O(4) C(4) C(3) 108.21(7) 1_555 1_555 1_555 yes
O(4) C(4) C(5) 111.30(7) 1_555 1_555 1_555 yes
C(3) C(4) C(5) 102.85(7) 1_555 1_555 1_555 yes
N(1) C(5) C(4) 102.58(6) 1_555 1_555 1_555 yes
O(3) C(6) N(1) 119.48(7) 1_555 1_555 1_555 yes
O(3) C(6) C(7) 122.05(8) 1_555 1_555 1_555 yes
N(1) C(6) C(7) 118.47(7) 1_555 1_555 1_555 yes

loop_
_geom_bond_atom_site_label_1
_geom_bond_atom_site_label_2
_geom_bond_distance
_geom_bond_site_symmetry_1
_geom_bond_site_symmetry_2
_geom_bond_publ_flag
O(1) C(1) 1.2152(9) 1_555 1_555 yes
O(2) C(1) 1.3068(10) 1_555 1_555 yes
O(2) H(1) 0.9607 1_555 1_555 yes
O(3) C(6) 1.2382(10) 1_555 1_555 yes
O(4) C(4) 1.4197(10) 1_555 1_555 yes
O(4) H(2) 0.9607 1_555 1_555 yes
O(5) H(12) 0.9618 1_555 1_555 yes
O(5) H(13) 0.9618 1_555 1_555 yes
N(1) C(2) 1.4543(9) 1_555 1_555 yes
N(1) C(5) 1.4650(10) 1_555 1_555 yes
N(1) C(6) 1.3401(10) 1_555 1_555 yes
C(1) C(2) 1.5156(10) 1_555 1_555 yes
C(2) H(3) 1.1010 1_555 1_555 yes
C(3) C(4) 1.5214(12) 1_555 1_555 yes
C(3) H(4) 1.0937 1_555 1_555 yes
C(3) H(5) 1.0937 1_555 1_555 yes
C(4) C(5) 1.5236(13) 1_555 1_555 yes
C(4) H(6) 1.0982 1_555 1_555 yes
C(5) H(7) 1.0993 1_555 1_555 yes
C(5) H(8) 1.0993 1_555 1_555 yes
C(6) C(7) 1.5013(11) 1_555 1_555 yes
C(7) H(9) 1.0914 1_555 1_555 yes
C(7) H(10) 1.0914 1_555 1_555 yes
C(7) H(11) 1.0914 1_555 1_555 yes
